data_7018888
loop_
_publ_author_name
'Ben Yahia, Hamdi'
'Shikano, Masahiro'
'Koike, Shinji'
'Tatsumi, Kuniaki'
'Kobayashi, Hironori'

_publ_section_title
;
 Single crystal X-ray structure study of the Li2&#x2212;xNaxNi[PO4]F
 system
;
_journal_issue 19
_journal_name_full 'Dalton Transactions'
_journal_page_first 5838
_journal_paper_doi 10.1039/c2dt12375d
_journal_volume 41
_journal_year 2012
_chemical_formula_moiety 'F1 Li1.292 Na0.708 Ni1 O4 P1'
_chemical_formula_sum 'F Li1.292 Na0.708 Ni O4 P'
_chemical_formula_weight 197.9
_chemical_name_systematic ' ?'
_space_group_IT_number 62
_symmetry_cell_setting orthorhombic
_symmetry_space_group_name_Hall '-P 2ac 2n'
_symmetry_space_group_name_H-M 'P n m a'
_cell_angle_alpha 90
_cell_angle_beta 90
_cell_angle_gamma 90
_cell_formula_units_Z 8
_cell_length_a 10.7874(3)
_cell_length_b 6.2196(5)
_cell_length_c 11.1780(4)
_cell_measurement_reflns_used 6967
_cell_measurement_temperature 293
_cell_measurement_theta_max 27.43
_cell_measurement_theta_min 3.65
_cell_volume 749.97(7)
_diffrn_ambient_temperature 293
_diffrn_measured_fraction_theta_full 0.99
_diffrn_measured_fraction_theta_max 0.99
_diffrn_measurement_device 'four-cycle diffractometer'
_diffrn_measurement_device_type 'Rigaku R-AXIS RAPID'
_diffrn_measurement_method multi-scan
_diffrn_radiation_monochromator graphite
_diffrn_radiation_source 'X-ray tube'
_diffrn_radiation_type 'Mo K\a'
_diffrn_radiation_wavelength 0.71069
_diffrn_reflns_av_R_equivalents 0.0242
_diffrn_reflns_av_sigmaI/netI 0.0159
_diffrn_reflns_limit_h_max 13
_diffrn_reflns_limit_h_min -13
_diffrn_reflns_limit_k_max 8
_diffrn_reflns_limit_k_min -8
_diffrn_reflns_limit_l_max 14
_diffrn_reflns_limit_l_min -14
_diffrn_reflns_number 6967
_diffrn_reflns_theta_full 27.43
_diffrn_reflns_theta_max 27.43
_diffrn_reflns_theta_min 3.65
_exptl_absorpt_coefficient_mu 5.597
_exptl_absorpt_correction_T_max 0.4509
_exptl_absorpt_correction_T_min 0.4411
_exptl_absorpt_correction_type sphere
_exptl_absorpt_process_details 'Jana2006  (Petricek, Dusek & Palatinus, 2000)'
_exptl_crystal_colour brown
_exptl_crystal_density_diffrn 3.5043
_exptl_crystal_description sphere
_exptl_crystal_F_000 765
_exptl_crystal_size_rad 0.1
_refine_diff_density_max 0.29
_refine_diff_density_min -0.29
_refine_ls_extinction_coef 580(80)
_refine_ls_extinction_method 'B-C type 1 Gaussian isotropic (Becker & Coppens, 1974)'
_refine_ls_goodness_of_fit_gt 1.13
_refine_ls_goodness_of_fit_ref 1.13
_refine_ls_number_constraints 19
_refine_ls_number_parameters 105
_refine_ls_number_reflns 928
_refine_ls_number_restraints 0
_refine_ls_R_factor_all 0.0218
_refine_ls_R_factor_gt 0.0218
_refine_ls_shift/su_max 0.0002
_refine_ls_shift/su_mean 0.0000
_refine_ls_weighting_details w=1/(\s^2^(I)+0.0009I^2^)
_refine_ls_weighting_scheme sigma
_refine_ls_wR_factor_gt 0.0522
_refine_ls_wR_factor_ref 0.0522
_reflns_number_gt 928
_reflns_number_total 928
_reflns_threshold_expression I>0\s(I)
_cod_data_source_file c2dt12375d_3.cif
_cod_data_source_block (I)
_cod_depositor_comments
;
The following automatic conversions were performed:

'_exptl_absorpt_correction_type' value 'Sphere' changed to 'sphere'
according to /home/saulius/struct/CIF-dictionaries/cif_core.dic
dictionary named 'cif_core.dic' version 2.4.1 from 2010-06-29.

Automatic conversion script
Id: cif_fix_values 1715 2011-07-08 13:25:40Z adriana 
;
_cod_original_formula_sum 'F1 Li1.292 Na0.708 Ni1 O4 P1'
_cod_database_code 7018888

loop_
_symmetry_equiv_pos_site_id
_symmetry_equiv_pos_as_xyz
1 x,y,z
2 -x+1/2,-y,z+1/2
3 -x,y+1/2,-z
4 x+1/2,-y+1/2,-z+1/2
5 -x,-y,-z
6 x+1/2,y,-z+1/2
7 x,-y+1/2,z
8 -x+1/2,y+1/2,z+1/2

loop_
_atom_site_label
_atom_site_type_symbol
_atom_site_fract_x
_atom_site_fract_y
_atom_site_fract_z
_atom_site_adp_type
_atom_site_U_iso_or_equiv
_atom_site_symmetry_multiplicity
_atom_site_occupancy
_atom_site_calc_flag
Na1 Na 0.22329(11) 0.00773(18) 0.34482(11) Uani 0.0190(4) 8 0.622(5) d
Li1 Li 0.22329(11) 0.00773(18) 0.34482(11) Uani 0.0190(4) 8 0.378(5) d
Na2 Na 0.2737(3) 0.25 0.5833(3) Uani 0.0171(12) 4 0.092(7) d
Li2 Li 0.2737(3) 0.25 0.5833(3) Uani 0.0171(12) 4 0.908(7) d
Na3 Na 0.5362(15) 0.25 0.2260(12) Uani 0.0157(15) 4 0.0816 d
Li3 Li 0.4524(5) 0.25 0.2295(4) Uani 0.0157(15) 4 0.9184 d
Ni1 Ni 0 0 0 Uani 0.00713(13) 4 1 d
Ni2 Ni 0 0 0.5 Uani 0.00728(13) 4 1 d
P1 P 0.03923(7) 0.25 0.74398(5) Uani 0.00775(19) 4 1 d
P2 P 0.24559(6) 0.25 0.07747(6) Uani 0.00766(18) 4 1 d
O1 O 0.18230(12) 0.0464(2) 0.03007(12) Uani 0.0141(4) 8 1 d
O2 O 0.25675(20) 0.25 0.21231(19) Uani 0.0231(7) 4 1 d
O3 O 0.18101(18) 0.25 0.74345(16) Uani 0.0167(6) 4 1 d
O4 O 0.37867(17) 0.25 0.02255(16) Uani 0.0135(5) 4 1 d
O5 O 0.48882(16) 0.25 0.62568(15) Uani 0.0095(5) 4 1 d
O6 O 0.01156(12) 0.5469(2) 0.31888(11) Uani 0.0128(4) 8 1 d
F1 F 0.12472(14) 0.25 0.47454(12) Uani 0.0109(4) 4 1 d
F2 F 0.44811(14) 0.25 0.39205(12) Uani 0.0131(4) 4 1 d

loop_
_atom_site_aniso_label
_atom_site_aniso_type_symbol
_atom_site_aniso_U_11
_atom_site_aniso_U_22
_atom_site_aniso_U_33
_atom_site_aniso_U_12
_atom_site_aniso_U_13
_atom_site_aniso_U_23
Na1 Na 0.0221(7) 0.0180(8) 0.0169(7) 0.0057(5) 0.0048(5) 0.0031(5)
Li1 Li 0.0221(7) 0.0180(8) 0.0169(7) 0.0057(5) 0.0048(5) 0.0031(5)
Na2 Na 0.015(2) 0.011(2) 0.026(2) 0 0.0035(15) 0
Li2 Li 0.015(2) 0.011(2) 0.026(2) 0 0.0035(15) 0
Na3 Na 0.021(3) 0.013(3) 0.0128(19) 0 -0.002(2) 0
Li3 Li 0.021(3) 0.013(3) 0.0128(19) 0 -0.002(2) 0
Ni1 Ni 0.0066(2) 0.0066(2) 0.0082(2) -0.00018(12) -0.00071(10) 0.00028(12)
Ni2 Ni 0.0085(2) 0.0060(2) 0.0074(2) 0.00042(12) -0.00061(10) -0.00006(12)
P1 P 0.0111(4) 0.0066(3) 0.0056(3) 0 0.0009(2) 0
P2 P 0.0057(3) 0.0072(3) 0.0100(3) 0 0.0001(2) 0
O1 O 0.0081(6) 0.0083(6) 0.0259(7) 0.0001(5) -0.0042(5) -0.0001(6)
O2 O 0.0340(13) 0.0236(13) 0.0118(9) 0 0.0007(8) 0
O3 O 0.0129(11) 0.0221(12) 0.0152(9) 0 0.0040(7) 0
O4 O 0.0074(9) 0.0079(10) 0.0251(9) 0 0.0032(8) 0
O5 O 0.0143(9) 0.0087(10) 0.0054(8) 0 -0.0009(6) 0
O6 O 0.0232(8) 0.0077(7) 0.0075(6) 0.0009(5) -0.0006(5) 0.0004(6)
F1 F 0.0091(7) 0.0079(8) 0.0157(7) 0 -0.0003(6) 0
F2 F 0.0188(8) 0.0104(8) 0.0100(6) 0 -0.0021(6) 0

loop_
_atom_type_symbol
_atom_type_scat_dispersion_real
_atom_type_scat_dispersion_imag
_atom_type_scat_source
Na 0.036 0.025 'International Tables Vol C tables 4.2.6.8 and 6.1.1.1'
Li 0.000 0.000 'International Tables Vol C tables 4.2.6.8 and 6.1.1.1'
Ni 0.339 1.112 'International Tables Vol C tables 4.2.6.8 and 6.1.1.1'
P 0.102 0.094 'International Tables Vol C tables 4.2.6.8 and 6.1.1.1'
O 0.011 0.006 'International Tables Vol C tables 4.2.6.8 and 6.1.1.1'
F 0.017 0.010 'International Tables Vol C tables 4.2.6.8 and 6.1.1.1'

loop_
_geom_angle_atom_site_label_1
_geom_angle_atom_site_label_2
_geom_angle_atom_site_label_3
_geom_angle_site_symmetry_1
_geom_angle_site_symmetry_3
_geom_angle
_geom_angle_publ_flag
O3 P1 O5 . 4_456 110.69(10) yes
O3 P1 O6 . 3_546 110.65(7) yes
O3 P1 O6 . 5_566 110.65(7) yes
O5 P1 O6 4_456 3_546 107.57(7) yes
O5 P1 O6 4_456 5_566 107.57(7) yes
O6 P1 O6 3_546 5_566 109.61(8) yes
O1 P2 O1 . 7_555 111.38(8) yes
O1 P2 O2 . . 112.33(7) yes
O1 P2 O4 . . 105.88(7) yes
O1 P2 O2 7_555 . 112.33(7) yes
O1 P2 O4 7_555 . 105.88(7) yes
O2 P2 O4 . . 108.59(11) yes

loop_
_geom_bond_atom_site_label_1
_geom_bond_atom_site_label_2
_geom_bond_site_symmetry_2
_geom_bond_distance
Na1 O1 2_555 2.3320(18)
Na1 O2 . 2.1436(19)
Na1 O3 2_554 2.2179(17)
Na1 O4 2_555 2.7795(19)
Na1 O6 7_555 2.3272(18)
Na1 F1 . 2.3460(16)
Na1 F2 . 2.9036(18)
Li1 O1 2_555 2.3320(18)
Li1 O2 . 2.1436(19)
Li1 O3 2_554 2.2179(17)
Li1 O4 2_555 2.7795(19)
Li1 O6 7_555 2.3272(18)
Li1 F1 . 2.3460(16)
Li1 F2 . 2.9036(18)
Na2 O1 2_555 1.994(2)
Na2 O1 8_555 1.994(2)
Na2 O3 . 2.051(4)
Na2 O5 . 2.369(4)
Na2 F1 . 2.015(4)
Na2 F2 . 2.848(4)
Li2 O1 2_555 1.994(2)
Li2 O1 8_555 1.994(2)
Li2 O3 . 2.051(4)
Li2 O5 . 2.369(4)
Li2 F1 . 2.015(4)
Li2 F2 . 2.848(4)
Na3 O2 4_555 2.477(16)
Na3 O4 . 2.839(15)
Na3 O6 4_555 1.932(4)
Na3 O6 6_555 1.932(4)
Na3 F1 4_555 2.437(14)
Na3 F2 . 2.085(14)
Li3 O2 . 2.120(6)
Li3 O4 . 2.446(5)
Li3 O6 4_555 2.027(3)
Li3 O6 6_555 2.027(3)
Li3 F1 4_555 2.942(5)
Li3 F2 . 1.818(5)
Ni1 O1 . 2.0159(13)
Ni1 O1 5_555 2.0159(13)
Ni1 O5 2_554 2.0990(12)
Ni1 O5 4_455 2.0990(12)
Ni1 F2 2_554 2.0463(9)
Ni1 F2 4_455 2.0463(9)
Ni2 O4 2_555 2.0480(12)
Ni2 O4 4_455 2.0480(12)
Ni2 O6 3_546 2.0492(13)
Ni2 O6 7_555 2.0492(13)
Ni2 F1 . 2.0758(10)
Ni2 F1 3_546 2.0758(10)
P1 O3 . 1.529(2)
P1 O5 4_456 1.5551(18)
P1 O6 3_546 1.5460(15)
P1 O6 5_566 1.5460(15)
P2 O1 . 1.5332(14)
P2 O1 7_555 1.5332(14)
P2 O2 . 1.512(2)
P2 O4 . 1.5614(19)
O1 O1 7_555 2.533(2)
O1 O2 . 2.529(2)
O1 O4 . 2.469(2)
O1 O5 2_554 2.8192(19)
O1 O5 4_455 2.999(2)
O1 F1 2_554 2.8491(18)
O1 F2 2_554 2.7852(18)
O1 F2 4_455 2.9571(19)
O2 O4 . 2.496(3)
O2 F2 . 2.881(3)
O3 O5 4_456 2.537(3)
O3 O6 3_546 2.529(2)
O3 O6 5_566 2.529(2)
O4 O6 2_564 2.860(2)
O4 O6 4_555 2.934(2)
O4 O6 6_555 2.934(2)
O4 O6 8_544 2.860(2)
O4 F1 4_555 2.654(2)
O5 O6 2_565 2.502(2)
O5 O6 8_545 2.502(2)
O5 F2 . 2.648(2)
O6 O6 7_565 2.527(2)
O6 F1 . 2.8154(18)
